data_7030225
loop_
_publ_author_name
'Zhang, Qiang'
'Zhang, Xue-Qi'
'Wang, Zhong-Xia'

_publ_section_title
;
 Nickel complexes supported by quinoline-based ligands: synthesis,
 characterization and catalysis in the cross-coupling of arylzinc reagents
 and aryl chlorides or aryltrimethylammonium salts.
;
_journal_issue 34
_journal_name_full 'Dalton transactions (Cambridge, England : 2003)'
_journal_page_first 10453
_journal_page_last 10464
_journal_paper_doi 10.1039/c2dt30886j
_journal_volume 41
_journal_year 2012
_chemical_formula_sum 'C27 H22 Cl2 N3 Ni P'
_chemical_formula_weight 549.06
_chemical_name_systematic
;
?
;
_space_group_IT_number 15
_symmetry_cell_setting monoclinic
_symmetry_space_group_name_Hall '-C 2yc'
_symmetry_space_group_name_H-M 'C 1 2/c 1'
_atom_sites_solution_hydrogens geom
_atom_sites_solution_primary direct
_atom_sites_solution_secondary difmap
_audit_creation_method SHELXL-97
_cell_angle_alpha 90.00
_cell_angle_beta 117.126(4)
_cell_angle_gamma 90.00
_cell_formula_units_Z 8
_cell_length_a 34.5863(13)
_cell_length_b 11.5292(2)
_cell_length_c 19.6821(5)
_cell_measurement_reflns_used 7078
_cell_measurement_temperature 291(2)
_cell_measurement_theta_max 62.6621
_cell_measurement_theta_min 2.2610
_cell_volume 6985.0(4)
_computing_cell_refinement 'CrysAlisPro (Oxford Diffraction Ltd.)'
_computing_data_collection 'CrysAlisPro (Oxford Diffraction Ltd.)'
_computing_data_reduction 'CrysAlisPro (Oxford Diffraction Ltd.)'
_computing_molecular_graphics 'Ortep-3 (L. J. Farrugia, 2001)'
_computing_publication_material SHELXL-97
_computing_structure_refinement 'SHELXL-97 (Sheldrick, 1997)'
_computing_structure_solution 'SHELXS-97 (Sheldrick, 1997)'
_diffrn_ambient_temperature 291(2)
_diffrn_detector_area_resol_mean 15.9149
_diffrn_measured_fraction_theta_full 0.985
_diffrn_measured_fraction_theta_max 0.985
_diffrn_measurement_device_type 'Gemini S Ultra, Oxford Diffraction'
_diffrn_measurement_method '\w scans'
_diffrn_radiation_monochromator mirror
_diffrn_radiation_source 'Enhance Ultra (Cu) X-ray Source'
_diffrn_radiation_type CuK\a
_diffrn_radiation_wavelength 1.54184
_diffrn_reflns_av_R_equivalents 0.0354
_diffrn_reflns_av_sigmaI/netI 0.0344
_diffrn_reflns_limit_h_max 39
_diffrn_reflns_limit_h_min -39
_diffrn_reflns_limit_k_max 11
_diffrn_reflns_limit_k_min -13
_diffrn_reflns_limit_l_max 19
_diffrn_reflns_limit_l_min -22
_diffrn_reflns_number 13149
_diffrn_reflns_theta_full 62.76
_diffrn_reflns_theta_max 62.76
_diffrn_reflns_theta_min 2.87
_exptl_absorpt_coefficient_mu 2.758
_exptl_absorpt_correction_T_max 0.5574
_exptl_absorpt_correction_T_min 0.4723
_exptl_absorpt_correction_type multi-scan
_exptl_absorpt_process_details
;
CrysAlisPro, Oxford Diffraction Ltd.,
Version 1.171.33.66 (release 28-04-2010 CrysAlis171 .NET)
(compiled Apr 28 2010,14:27:37)
Empirical absorption correction using spherical harmonics,
implemented in SCALE3 ABSPACK scaling algorithm.
;
_exptl_crystal_colour green
_exptl_crystal_density_diffrn 1.044
_exptl_crystal_density_method 'not measured'
_exptl_crystal_description block
_exptl_crystal_F_000 2256
_exptl_crystal_size_max 0.32
_exptl_crystal_size_mid 0.30
_exptl_crystal_size_min 0.24
_platon_squeeze_details
;
;
_refine_diff_density_max 0.265
_refine_diff_density_min -0.208
_refine_diff_density_rms 0.058
_refine_ls_extinction_method none
_refine_ls_goodness_of_fit_ref 1.015
_refine_ls_hydrogen_treatment constr
_refine_ls_matrix_type full
_refine_ls_number_parameters 307
_refine_ls_number_reflns 5522
_refine_ls_number_restraints 0
_refine_ls_restrained_S_all 1.015
_refine_ls_R_factor_all 0.0453
_refine_ls_R_factor_gt 0.0378
_refine_ls_shift/su_max 0.001
_refine_ls_shift/su_mean 0.000
_refine_ls_structure_factor_coef Fsqd
_refine_ls_weighting_details 'calc w=1/[\s^2^(Fo^2^)+(0.0710P)^2^+0.0000P] where P=(Fo^2^+2Fc^2^)/3'
_refine_ls_weighting_scheme calc
_refine_ls_wR_factor_gt 0.1095
_refine_ls_wR_factor_ref 0.1125
_reflns_number_gt 4373
_reflns_number_total 5522
_reflns_threshold_expression >2sigma(I)
_cod_data_source_file c2dt30886j.txt
_cod_data_source_block 100725-s
_cod_original_cell_volume 6985.0(3)
_cod_original_sg_symbol_H-M 'C 2/c'
_cod_database_code 7030225

loop_
_symmetry_equiv_pos_as_xyz
'x, y, z'
'-x, y, -z+1/2'
'x+1/2, y+1/2, z'
'-x+1/2, y+1/2, -z+1/2'
'-x, -y, -z'
'x, -y, z-1/2'
'-x+1/2, -y+1/2, -z'
'x+1/2, -y+1/2, z-1/2'

loop_
_atom_site_label
_atom_site_type_symbol
_atom_site_fract_x
_atom_site_fract_y
_atom_site_fract_z
_atom_site_U_iso_or_equiv
_atom_site_adp_type
_atom_site_occupancy
_atom_site_symmetry_multiplicity
_atom_site_calc_flag
_atom_site_refinement_flags
Ni1 Ni 0.630018(12) 0.08132(3) 0.15993(2) 0.04440(14) Uani 1 1 d .
P1 P 0.620896(19) 0.31014(5) 0.05815(4) 0.04247(17) Uani 1 1 d .
Cl2 Cl 0.642193(19) -0.02483(5) 0.07101(4) 0.05100(17) Uani 1 1 d .
Cl1 Cl 0.65442(2) -0.04933(6) 0.26210(4) 0.0613(2) Uani 1 1 d .
N1 N 0.56542(6) 0.03718(16) 0.12521(11) 0.0426(5) Uani 1 1 d .
N2 N 0.59826(6) 0.22358(16) 0.09319(12) 0.0437(5) Uani 1 1 d .
C4 C 0.49128(8) 0.1090(2) 0.06041(15) 0.0484(6) Uani 1 1 d .
C6 C 0.55342(7) 0.2244(2) 0.06803(14) 0.0440(6) Uani 1 1 d .
N3 N 0.68867(6) 0.18242(18) 0.21374(13) 0.0508(5) Uani 1 1 d .
C5 C 0.53643(7) 0.1216(2) 0.08533(14) 0.0415(5) Uani 1 1 d .
C7 C 0.52452(8) 0.3117(2) 0.02986(17) 0.0540(7) Uani 1 1 d .
H7 H 0.5349 0.3809 0.0200 0.065 Uiso 1 1 calc R
C2 C 0.50608(9) -0.0802(2) 0.11625(17) 0.0580(7) Uani 1 1 d .
H2 H 0.4968 -0.1501 0.1273 0.070 Uiso 1 1 calc R
C3 C 0.47710(8) 0.0033(3) 0.07748(16) 0.0555(7) Uani 1 1 d .
H3 H 0.4477 -0.0088 0.0620 0.067 Uiso 1 1 calc R
C10 C 0.59642(8) 0.3101(2) -0.04460(15) 0.0515(6) Uani 1 1 d .
C1 C 0.55068(9) -0.0605(2) 0.13993(16) 0.0517(6) Uani 1 1 d .
H1 H 0.5704 -0.1185 0.1669 0.062 Uiso 1 1 calc R
C17 C 0.61643(10) 0.4787(3) 0.15191(17) 0.0642(7) Uani 1 1 d .
H17 H 0.6066 0.4194 0.1720 0.077 Uiso 1 1 calc R
C9 C 0.46289(9) 0.2007(3) 0.01946(18) 0.0593(7) Uani 1 1 d .
H9 H 0.4331 0.1938 0.0024 0.071 Uiso 1 1 calc R
C22 C 0.67518(8) 0.2580(2) 0.08965(16) 0.0498(6) Uani 1 1 d .
H22A H 0.6740 0.1798 0.0707 0.060 Uiso 1 1 calc R
H22B H 0.6897 0.3064 0.0681 0.060 Uiso 1 1 calc R
C11 C 0.60162(10) 0.2119(3) -0.08063(17) 0.0619(7) Uani 1 1 d .
H11 H 0.6171 0.1487 -0.0515 0.074 Uiso 1 1 calc R
C16 C 0.62524(8) 0.4565(2) 0.09195(15) 0.0477(6) Uani 1 1 d .
C21 C 0.64009(9) 0.5464(2) 0.06268(19) 0.0608(7) Uani 1 1 d .
H21 H 0.6464 0.5320 0.0224 0.073 Uiso 1 1 calc R
C8 C 0.47990(9) 0.2987(2) 0.00549(19) 0.0613(7) Uani 1 1 d .
H8 H 0.4613 0.3591 -0.0211 0.074 Uiso 1 1 calc R
C23 C 0.70110(8) 0.2574(2) 0.17446(16) 0.0511(6) Uani 1 1 d .
C26 C 0.74650(11) 0.2556(3) 0.3286(2) 0.0819(10) Uani 1 1 d .
H26 H 0.7614 0.2532 0.3816 0.098 Uiso 1 1 calc R
C15 C 0.57236(10) 0.4021(3) -0.08883(18) 0.0690(8) Uani 1 1 d .
H15 H 0.5678 0.4676 -0.0658 0.083 Uiso 1 1 calc R
C25 C 0.75877(10) 0.3297(3) 0.2896(2) 0.0815(10) Uani 1 1 d .
H25 H 0.7823 0.3792 0.3150 0.098 Uiso 1 1 calc R
C24 C 0.73587(9) 0.3311(3) 0.2112(2) 0.0664(8) Uani 1 1 d .
H24 H 0.7439 0.3817 0.1830 0.080 Uiso 1 1 calc R
C27 C 0.71141(10) 0.1827(3) 0.28945(18) 0.0685(8) Uani 1 1 d .
H27 H 0.7034 0.1316 0.3174 0.082 Uiso 1 1 calc R
C13 C 0.56044(13) 0.2990(4) -0.2028(2) 0.0849(10) Uani 1 1 d .
H13 H 0.5481 0.2953 -0.2557 0.102 Uiso 1 1 calc R
C14 C 0.55512(12) 0.3961(4) -0.1675(2) 0.0873(11) Uani 1 1 d .
H14 H 0.5397 0.4590 -0.1971 0.105 Uiso 1 1 calc R
C20 C 0.64542(10) 0.6556(3) 0.0927(2) 0.0751(10) Uani 1 1 d .
H20 H 0.6550 0.7152 0.0724 0.090 Uiso 1 1 calc R
C18 C 0.62216(12) 0.5893(3) 0.1827(2) 0.0840(11) Uani 1 1 d .
H18 H 0.6163 0.6044 0.2235 0.101 Uiso 1 1 calc R
C19 C 0.63675(12) 0.6772(3) 0.1521(3) 0.0846(11) Uani 1 1 d .
H19 H 0.6406 0.7516 0.1724 0.102 Uiso 1 1 calc R
C12 C 0.58412(12) 0.2073(3) -0.1591(2) 0.0790(9) Uani 1 1 d .
H12 H 0.5884 0.1419 -0.1825 0.095 Uiso 1 1 calc R

loop_
_atom_site_aniso_label
_atom_site_aniso_U_11
_atom_site_aniso_U_22
_atom_site_aniso_U_33
_atom_site_aniso_U_23
_atom_site_aniso_U_13
_atom_site_aniso_U_12
Ni1 0.0352(2) 0.0389(2) 0.0528(3) 0.00264(17) 0.01456(19) -0.00055(16)
P1 0.0382(3) 0.0345(3) 0.0513(4) -0.0016(3) 0.0174(3) -0.0043(2)
Cl2 0.0466(3) 0.0417(3) 0.0607(4) -0.0019(3) 0.0210(3) 0.0013(3)
Cl1 0.0579(4) 0.0566(4) 0.0578(4) 0.0087(3) 0.0164(3) 0.0005(3)
N1 0.0382(10) 0.0394(11) 0.0483(11) 0.0024(9) 0.0180(9) -0.0020(8)
N2 0.0347(10) 0.0367(10) 0.0554(12) 0.0015(9) 0.0168(9) -0.0021(8)
C4 0.0382(13) 0.0501(14) 0.0549(15) -0.0028(12) 0.0195(12) -0.0034(11)
C6 0.0383(12) 0.0397(13) 0.0522(14) -0.0023(11) 0.0191(11) -0.0013(10)
N3 0.0386(11) 0.0485(12) 0.0566(13) -0.0017(10) 0.0142(10) -0.0030(9)
C5 0.0370(12) 0.0389(12) 0.0472(13) -0.0032(10) 0.0180(11) -0.0022(10)
C7 0.0452(14) 0.0397(13) 0.0711(18) 0.0033(12) 0.0213(13) -0.0001(11)
C2 0.0525(15) 0.0533(15) 0.0687(18) 0.0038(14) 0.0281(14) -0.0131(13)
C3 0.0392(13) 0.0629(16) 0.0650(17) 0.0018(14) 0.0243(12) -0.0085(13)
C10 0.0488(14) 0.0497(14) 0.0541(15) -0.0025(12) 0.0217(12) -0.0096(12)
C1 0.0480(14) 0.0443(14) 0.0597(16) 0.0055(12) 0.0219(13) -0.0019(11)
C17 0.0682(18) 0.0537(16) 0.0676(18) -0.0087(14) 0.0282(15) -0.0045(14)
C9 0.0362(13) 0.0623(17) 0.0740(19) -0.0007(14) 0.0203(13) 0.0024(12)
C22 0.0429(13) 0.0430(13) 0.0664(16) -0.0013(12) 0.0274(12) -0.0041(11)
C11 0.0676(18) 0.0558(16) 0.0636(18) -0.0052(14) 0.0311(15) -0.0073(14)
C16 0.0416(13) 0.0367(12) 0.0565(15) -0.0025(11) 0.0151(12) -0.0034(10)
C21 0.0550(16) 0.0432(15) 0.0781(19) -0.0005(13) 0.0249(15) -0.0064(12)
C8 0.0443(15) 0.0480(15) 0.082(2) 0.0058(14) 0.0204(14) 0.0106(12)
C23 0.0343(12) 0.0479(14) 0.0651(17) -0.0042(13) 0.0174(12) -0.0010(11)
C26 0.0560(18) 0.095(2) 0.068(2) -0.0114(19) 0.0042(16) -0.0137(18)
C15 0.0685(19) 0.0613(17) 0.0593(18) -0.0008(14) 0.0137(15) 0.0016(15)
C25 0.0487(17) 0.079(2) 0.092(3) -0.016(2) 0.0107(18) -0.0204(16)
C24 0.0422(15) 0.0622(18) 0.083(2) -0.0027(15) 0.0187(15) -0.0120(13)
C27 0.0533(16) 0.073(2) 0.0616(19) -0.0017(15) 0.0113(15) -0.0056(14)
C13 0.087(2) 0.104(3) 0.0558(19) -0.007(2) 0.0261(18) -0.020(2)
C14 0.084(2) 0.087(2) 0.064(2) 0.0153(19) 0.0111(18) -0.0003(19)
C20 0.0622(19) 0.0399(15) 0.107(3) -0.0040(17) 0.0250(19) -0.0066(13)
C18 0.085(2) 0.077(2) 0.084(2) -0.0270(19) 0.034(2) 0.0052(19)
C19 0.072(2) 0.0462(18) 0.112(3) -0.0219(19) 0.021(2) -0.0017(15)
C12 0.087(2) 0.086(2) 0.067(2) -0.0199(19) 0.0373(19) -0.017(2)

loop_
_atom_type_symbol
_atom_type_description
_atom_type_scat_dispersion_real
_atom_type_scat_dispersion_imag
_atom_type_scat_source
C C 0.0181 0.0091 'International Tables Vol C Tables 4.2.6.8 and 6.1.1.4'
H H 0.0000 0.0000 'International Tables Vol C Tables 4.2.6.8 and 6.1.1.4'
N N 0.0311 0.0180 'International Tables Vol C Tables 4.2.6.8 and 6.1.1.4'
P P 0.2955 0.4335 'International Tables Vol C Tables 4.2.6.8 and 6.1.1.4'
Cl Cl 0.3639 0.7018 'International Tables Vol C Tables 4.2.6.8 and 6.1.1.4'
Ni Ni -3.0029 0.5091 'International Tables Vol C Tables 4.2.6.8 and 6.1.1.4'

loop_
_geom_angle_atom_site_label_1
_geom_angle_atom_site_label_2
_geom_angle_atom_site_label_3
_geom_angle
N2 Ni1 N1 78.82(7)
N2 Ni1 N3 89.51(8)
N1 Ni1 N3 157.53(8)
N2 Ni1 Cl2 99.48(6)
N1 Ni1 Cl2 99.20(6)
N3 Ni1 Cl2 101.64(6)
N2 Ni1 Cl1 158.76(6)
N1 Ni1 Cl1 92.15(6)
N3 Ni1 Cl1 92.06(6)
Cl2 Ni1 Cl1 100.94(3)
N2 P1 C22 106.38(11)
N2 P1 C16 113.58(12)
C22 P1 C16 106.85(12)
N2 P1 C10 114.25(11)
C22 P1 C10 105.69(13)
C16 P1 C10 109.46(12)
C1 N1 C5 118.7(2)
C1 N1 Ni1 126.90(17)
C5 N1 Ni1 114.40(14)
C6 N2 P1 121.58(17)
C6 N2 Ni1 114.31(15)
P1 N2 Ni1 122.84(11)
C3 C4 C5 117.1(2)
C3 C4 C9 123.6(2)
C5 C4 C9 119.3(2)
C7 C6 N2 127.7(2)
C7 C6 C5 117.4(2)
N2 C6 C5 114.8(2)
C27 N3 C23 117.3(2)
C27 N3 Ni1 119.7(2)
C23 N3 Ni1 122.55(17)
N1 C5 C4 122.2(2)
N1 C5 C6 117.1(2)
C4 C5 C6 120.7(2)
C6 C7 C8 121.5(2)
C6 C7 H7 119.3
C8 C7 H7 119.3
C3 C2 C1 119.4(2)
C3 C2 H2 120.3
C1 C2 H2 120.3
C2 C3 C4 120.2(2)
C2 C3 H3 119.9
C4 C3 H3 119.9
C15 C10 C11 118.9(3)
C15 C10 P1 123.1(2)
C11 C10 P1 117.9(2)
N1 C1 C2 122.5(2)
N1 C1 H1 118.8
C2 C1 H1 118.8
C16 C17 C18 120.3(3)
C16 C17 H17 119.8
C18 C17 H17 119.8
C8 C9 C4 118.9(2)
C8 C9 H9 120.5
C4 C9 H9 120.5
C23 C22 P1 112.88(18)
C23 C22 H22A 109.0
P1 C22 H22A 109.0
C23 C22 H22B 109.0
P1 C22 H22B 109.0
H22A C22 H22B 107.8
C12 C11 C10 120.6(3)
C12 C11 H11 119.7
C10 C11 H11 119.7
C17 C16 C21 119.1(3)
C17 C16 P1 118.8(2)
C21 C16 P1 122.0(2)
C20 C21 C16 120.6(3)
C20 C21 H21 119.7
C16 C21 H21 119.7
C9 C8 C7 122.1(3)
C9 C8 H8 119.0
C7 C8 H8 119.0
N3 C23 C24 121.5(3)
N3 C23 C22 117.1(2)
C24 C23 C22 121.4(3)
C25 C26 C27 119.6(3)
C25 C26 H26 120.2
C27 C26 H26 120.2
C10 C15 C14 119.6(3)
C10 C15 H15 120.2
C14 C15 H15 120.2
C26 C25 C24 118.6(3)
C26 C25 H25 120.7
C24 C25 H25 120.7
C25 C24 C23 120.0(3)
C25 C24 H24 120.0
C23 C24 H24 120.0
N3 C27 C26 123.0(3)
N3 C27 H27 118.5
C26 C27 H27 118.5
C12 C13 C14 119.4(3)
C12 C13 H13 120.3
C14 C13 H13 120.3
C13 C14 C15 121.1(3)
C13 C14 H14 119.4
C15 C14 H14 119.4
C19 C20 C21 120.2(3)
C19 C20 H20 119.9
C21 C20 H20 119.9
C19 C18 C17 119.3(4)
C19 C18 H18 120.3
C17 C18 H18 120.3
C20 C19 C18 120.6(3)
C20 C19 H19 119.7
C18 C19 H19 119.7
C13 C12 C11 120.3(3)
C13 C12 H12 119.9
C11 C12 H12 119.9

loop_
_geom_bond_atom_site_label_1
_geom_bond_atom_site_label_2
_geom_bond_distance
Ni1 N2 2.0753(19)
Ni1 N1 2.0796(19)
Ni1 N3 2.153(2)
Ni1 Cl2 2.3260(8)
Ni1 Cl1 2.3403(8)
P1 N2 1.605(2)
P1 C22 1.792(2)
P1 C16 1.795(2)
P1 C10 1.801(3)
N1 C1 1.322(3)
N1 C5 1.361(3)
N2 C6 1.396(3)
C4 C3 1.410(4)
C4 C5 1.415(3)
C4 C9 1.417(4)
C6 C7 1.375(4)
C6 C5 1.431(3)
N3 C27 1.331(4)
N3 C23 1.354(3)
C7 C8 1.400(4)
C7 H7 0.9300
C2 C3 1.348(4)
C2 C1 1.412(4)
C2 H2 0.9300
C3 H3 0.9300
C10 C15 1.384(4)
C10 C11 1.391(4)
C1 H1 0.9300
C17 C16 1.371(4)
C17 C18 1.387(4)
C17 H17 0.9300
C9 C8 1.359(4)
C9 H9 0.9300
C22 C23 1.492(4)
C22 H22A 0.9700
C22 H22B 0.9700
C11 C12 1.378(4)
C11 H11 0.9300
C16 C21 1.393(4)
C21 C20 1.368(4)
C21 H21 0.9300
C8 H8 0.9300
C23 C24 1.377(4)
C26 C25 1.340(5)
C26 C27 1.386(4)
C26 H26 0.9300
C15 C14 1.385(5)
C15 H15 0.9300
C25 C24 1.377(5)
C25 H25 0.9300
C24 H24 0.9300
C27 H27 0.9300
C13 C12 1.373(5)
C13 C14 1.373(6)
C13 H13 0.9300
C14 H14 0.9300
C20 C19 1.354(6)
C20 H20 0.9300
C18 C19 1.386(6)
C18 H18 0.9300
C19 H19 0.9300
C12 H12 0.9300

loop_
_geom_torsion_atom_site_label_1
_geom_torsion_atom_site_label_2
_geom_torsion_atom_site_label_3
_geom_torsion_atom_site_label_4
_geom_torsion
N2 Ni1 N1 C1 176.3(2)
N3 Ni1 N1 C1 -123.7(3)
Cl2 Ni1 N1 C1 78.4(2)
Cl1 Ni1 N1 C1 -23.1(2)
N2 Ni1 N1 C5 -5.90(16)
N3 Ni1 N1 C5 54.1(3)
Cl2 Ni1 N1 C5 -103.84(16)
Cl1 Ni1 N1 C5 154.71(16)
C22 P1 N2 C6 -167.04(19)
C16 P1 N2 C6 75.7(2)
C10 P1 N2 C6 -50.8(2)
C22 P1 N2 Ni1 -0.68(17)
C16 P1 N2 Ni1 -117.94(14)
C10 P1 N2 Ni1 115.53(15)
N1 Ni1 N2 C6 6.69(16)
N3 Ni1 N2 C6 -153.99(17)
Cl2 Ni1 N2 C6 104.29(16)
Cl1 Ni1 N2 C6 -59.6(3)
N1 Ni1 N2 P1 -160.57(15)
N3 Ni1 N2 P1 38.74(14)
Cl2 Ni1 N2 P1 -62.98(13)
Cl1 Ni1 N2 P1 133.18(13)
P1 N2 C6 C7 -19.7(4)
Ni1 N2 C6 C7 172.9(2)
P1 N2 C6 C5 160.92(18)
Ni1 N2 C6 C5 -6.5(3)
N2 Ni1 N3 C27 132.2(2)
N1 Ni1 N3 C27 74.0(3)
Cl2 Ni1 N3 C27 -128.2(2)
Cl1 Ni1 N3 C27 -26.6(2)
N2 Ni1 N3 C23 -39.8(2)
N1 Ni1 N3 C23 -97.9(3)
Cl2 Ni1 N3 C23 59.8(2)
Cl1 Ni1 N3 C23 161.39(19)
C1 N1 C5 C4 1.1(4)
Ni1 N1 C5 C4 -176.85(18)
C1 N1 C5 C6 -177.8(2)
Ni1 N1 C5 C6 4.3(3)
C3 C4 C5 N1 -1.1(4)
C9 C4 C5 N1 179.7(2)
C3 C4 C5 C6 177.7(2)
C9 C4 C5 C6 -1.5(4)
C7 C6 C5 N1 -178.0(2)
N2 C6 C5 N1 1.5(3)
C7 C6 C5 C4 3.1(4)
N2 C6 C5 C4 -177.4(2)
N2 C6 C7 C8 177.6(3)
C5 C6 C7 C8 -3.0(4)
C1 C2 C3 C4 0.4(4)
C5 C4 C3 C2 0.3(4)
C9 C4 C3 C2 179.5(3)
N2 P1 C10 C15 109.2(2)
C22 P1 C10 C15 -134.2(3)
C16 P1 C10 C15 -19.5(3)
N2 P1 C10 C11 -69.8(2)
C22 P1 C10 C11 46.8(2)
C16 P1 C10 C11 161.5(2)
C5 N1 C1 C2 -0.4(4)
Ni1 N1 C1 C2 177.3(2)
C3 C2 C1 N1 -0.4(4)
C3 C4 C9 C8 -179.5(3)
C5 C4 C9 C8 -0.3(4)
N2 P1 C22 C23 -60.8(2)
C16 P1 C22 C23 60.8(2)
C10 P1 C22 C23 177.36(18)
C15 C10 C11 C12 1.8(4)
P1 C10 C11 C12 -179.2(2)
C18 C17 C16 C21 0.1(4)
C18 C17 C16 P1 175.8(3)
N2 P1 C16 C17 10.7(3)
C22 P1 C16 C17 -106.2(2)
C10 P1 C16 C17 139.8(2)
N2 P1 C16 C21 -173.7(2)
C22 P1 C16 C21 69.3(3)
C10 P1 C16 C21 -44.7(3)
C17 C16 C21 C20 -0.7(4)
P1 C16 C21 C20 -176.2(2)
C4 C9 C8 C7 0.4(5)
C6 C7 C8 C9 1.3(5)
C27 N3 C23 C24 0.1(4)
Ni1 N3 C23 C24 172.2(2)
C27 N3 C23 C22 -179.2(2)
Ni1 N3 C23 C22 -7.1(3)
P1 C22 C23 N3 67.0(3)
P1 C22 C23 C24 -112.3(3)
C11 C10 C15 C14 -1.9(5)
P1 C10 C15 C14 179.1(3)
C27 C26 C25 C24 0.1(6)
C26 C25 C24 C23 0.1(5)
N3 C23 C24 C25 -0.2(5)
C22 C23 C24 C25 179.1(3)
C23 N3 C27 C26 0.2(5)
Ni1 N3 C27 C26 -172.2(3)
C25 C26 C27 N3 -0.3(6)
C12 C13 C14 C15 -1.6(6)
C10 C15 C14 C13 1.9(6)
C16 C21 C20 C19 0.8(5)
C16 C17 C18 C19 0.2(5)
C21 C20 C19 C18 -0.4(5)
C17 C18 C19 C20 -0.1(5)
C14 C13 C12 C11 1.3(5)
C10 C11 C12 C13 -1.5(5)

loop_
_platon_squeeze_void_nr
_platon_squeeze_void_average_x
_platon_squeeze_void_average_y
_platon_squeeze_void_average_z
_platon_squeeze_void_volume
_platon_squeeze_void_count_electrons
_platon_squeeze_void_content
1 0.009 -0.205 0.259 1409 251 ' '
2 0.018 0.194 0.768 1409 251 ' '
